data_4071144
loop_
_publ_author_name
'Liang, Lan-Chang'
'Chien, Pin-Shu'
'Lee, Pei-Ying'

_publ_section_title
;
 Phosphorus and Olefin Substituent Effects on the Insertion Chemistry of
 Nickel(II) Hydride Complexes Containing Amido Diphosphine Ligands
;
_journal_issue 13
_journal_name_full Organometallics
_journal_page_first 3082
_journal_paper_doi 10.1021/om701294a
_journal_volume 27
_journal_year 2008
_chemical_formula_moiety 'C30 H33 N Ni P2'
_chemical_formula_sum 'C30 H33 N Ni P2'
_chemical_formula_weight 528.22
_chemical_name_systematic
;
 ?
;
_space_group_IT_number 14
_symmetry_cell_setting monoclinic
_symmetry_space_group_name_Hall '-P 2yab'
_symmetry_space_group_name_H-M 'P 1 21/a 1'
_atom_sites_solution_hydrogens geom
_atom_sites_solution_primary direct
_atom_sites_solution_secondary difmap
_audit_creation_method SHELXL-97
_cell_angle_alpha 90.000(2)
_cell_angle_beta 113.8420(10)
_cell_angle_gamma 90.0000(10)
_cell_formula_units_Z 4
_cell_length_a 17.9220(3)
_cell_length_b 8.0810(5)
_cell_length_c 20.6200(7)
_cell_measurement_reflns_used 17923
_cell_measurement_temperature 200(2)
_cell_measurement_theta_max 25.35
_cell_measurement_theta_min 2.037
_cell_volume 2731.5(2)
_computing_cell_refinement 'HKL Scalepack (Otwinowski & Minor 1997)'
_computing_data_collection 'Collect (Nonius BV, 1997-2000)'
_computing_data_reduction 'HKL Denzo and Scalepack (Otwinowski & Minor 19'
_computing_molecular_graphics 'Ortep-3 for Windows (Farrugia, 1997)'
_computing_publication_material 'WinGX publication routines (Farrugia, 1999)'
_computing_structure_refinement 'SHELXL-97 (Sheldrick, 1997)'
_computing_structure_solution 'SHELXS-86 (Sheldrick, 1986)'
_diffrn_ambient_temperature 200(2)
_diffrn_detector_area_resol_mean 9
_diffrn_measured_fraction_theta_full 0.996
_diffrn_measured_fraction_theta_max 0.996
_diffrn_measurement_device_type KappaCCD
_diffrn_measurement_method 'CCD rotation images, thick slices'
_diffrn_radiation_monochromator graphite
_diffrn_radiation_source 'fine-focus sealed tube'
_diffrn_radiation_type MoK\a
_diffrn_radiation_wavelength 0.71073
_diffrn_reflns_av_R_equivalents 0.0735
_diffrn_reflns_av_sigmaI/netI 0.0471
_diffrn_reflns_limit_h_max 21
_diffrn_reflns_limit_h_min -21
_diffrn_reflns_limit_k_max 9
_diffrn_reflns_limit_k_min -9
_diffrn_reflns_limit_l_max 24
_diffrn_reflns_limit_l_min -24
_diffrn_reflns_number 30896
_diffrn_reflns_theta_full 25.34
_diffrn_reflns_theta_max 25.34
_diffrn_reflns_theta_min 2.16
_exptl_absorpt_coefficient_mu 0.846
_exptl_absorpt_correction_T_max 0.8932
_exptl_absorpt_correction_T_min 0.8183
_exptl_absorpt_correction_type multi-scan
_exptl_absorpt_process_details
;
 ?
;
_exptl_crystal_colour brown
_exptl_crystal_density_diffrn 1.284
_exptl_crystal_density_method 'not measured'
_exptl_crystal_description prism
_exptl_crystal_F_000 1112
_exptl_crystal_size_max 0.3
_exptl_crystal_size_mid 0.2
_exptl_crystal_size_min 0.07
_refine_diff_density_max 0.466
_refine_diff_density_min -0.491
_refine_diff_density_rms 0.152
_refine_ls_extinction_coef 0.0109(8)
_refine_ls_extinction_expression Fc^*^=kFc[1+0.001xFc^2^\l^3^/sin(2\q)]^-1/4^
_refine_ls_extinction_method SHELXL
_refine_ls_goodness_of_fit_ref 1.120
_refine_ls_hydrogen_treatment fixed
_refine_ls_matrix_type full
_refine_ls_number_parameters 308
_refine_ls_number_reflns 4983
_refine_ls_number_restraints 0
_refine_ls_restrained_S_all 1.120
_refine_ls_R_factor_all 0.0626
_refine_ls_R_factor_gt 0.0415
_refine_ls_shift/su_max 0.001
_refine_ls_shift/su_mean 0.000
_refine_ls_structure_factor_coef Fsqd
_refine_ls_weighting_details 'calc w=1/[\s^2^(Fo^2^)+(0.0571P)^2^+0.3991P] where P=(Fo^2^+2Fc^2^)/3'
_refine_ls_weighting_scheme calc
_refine_ls_wR_factor_gt 0.0960
_refine_ls_wR_factor_ref 0.1119
_reflns_number_gt 3890
_reflns_number_total 4983
_reflns_threshold_expression >2sigma(I)
_cod_data_source_file om701294a-file003.cif
_cod_data_source_block 2d
_cod_original_sg_symbol_H-M 'P 21/a'
_cod_database_code 4071144

loop_
_symmetry_equiv_pos_as_xyz
'x, y, z'
'-x+1/2, y+1/2, -z'
'-x, -y, -z'
'x-1/2, -y-1/2, z'

loop_
_atom_site_label
_atom_site_type_symbol
_atom_site_fract_x
_atom_site_fract_y
_atom_site_fract_z
_atom_site_U_iso_or_equiv
_atom_site_adp_type
_atom_site_occupancy
_atom_site_symmetry_multiplicity
_atom_site_calc_flag
_atom_site_refinement_flags
Ni1 Ni 0.947077(18) 0.11628(4) 0.238515(17) 0.03094(14) Uani 1 1 d .
H1 H 1.0235 0.0426 0.2366 0.046 Uiso 1 1 d R
P1 P 1.00922(4) 0.27667(9) 0.32510(4) 0.03104(19) Uani 1 1 d .
P2 P 0.87823(4) -0.05341(9) 0.15787(4) 0.03136(19) Uani 1 1 d .
N1 N 0.84574(12) 0.2008(3) 0.23632(12) 0.0322(5) Uani 1 1 d .
C1 C 1.08075(16) 0.1915(4) 0.40921(14) 0.0349(6) Uani 1 1 d .
C2 C 1.0562(2) 0.0557(5) 0.43660(19) 0.0594(9) Uani 1 1 d .
H2 H 1.0051 0.0090 0.4115 0.071 Uiso 1 1 calc R
C3 C 1.1073(3) -0.0109(5) 0.5012(2) 0.0741(12) Uani 1 1 d .
H3 H 1.0904 -0.1017 0.5195 0.089 Uiso 1 1 calc R
C4 C 1.1832(3) 0.0570(6) 0.5385(2) 0.0699(12) Uani 1 1 d .
H4 H 1.2170 0.0133 0.5823 0.084 Uiso 1 1 calc R
C5 C 1.2085(2) 0.1879(5) 0.51137(18) 0.0623(10) Uani 1 1 d .
H5 H 1.2602 0.2322 0.5361 0.075 Uiso 1 1 calc R
C6 C 1.15749(17) 0.2555(4) 0.44686(15) 0.0463(8) Uani 1 1 d .
H6 H 1.1753 0.3453 0.4287 0.056 Uiso 1 1 calc R
C7 C 1.05932(15) 0.4575(3) 0.30790(14) 0.0319(6) Uani 1 1 d .
C8 C 1.08890(16) 0.4449(4) 0.25548(15) 0.0394(7) Uani 1 1 d .
H8 H 1.0824 0.3461 0.2306 0.047 Uiso 1 1 calc R
C9 C 1.12783(18) 0.5761(4) 0.23959(18) 0.0487(8) Uani 1 1 d .
H9 H 1.1480 0.5652 0.2047 0.058 Uiso 1 1 calc R
C10 C 1.13673(18) 0.7230(4) 0.27550(17) 0.0487(8) Uani 1 1 d .
H10 H 1.1630 0.8116 0.2649 0.058 Uiso 1 1 calc R
C11 C 1.10687(17) 0.7394(4) 0.32710(16) 0.0445(8) Uani 1 1 d .
H11 H 1.1124 0.8394 0.3509 0.053 Uiso 1 1 calc R
C12 C 1.06879(16) 0.6076(3) 0.34358(15) 0.0384(7) Uani 1 1 d .
H12 H 1.0493 0.6190 0.3788 0.046 Uiso 1 1 calc R
C13 C 0.92433(15) 0.3433(3) 0.34487(14) 0.0333(6) Uani 1 1 d .
C14 C 0.93195(18) 0.4285(4) 0.40570(15) 0.0437(7) Uani 1 1 d .
H14 H 0.9834 0.4608 0.4379 0.052 Uiso 1 1 calc R
C15 C 0.86478(19) 0.4662(4) 0.41928(16) 0.0494(8) Uani 1 1 d .
H15 H 0.8698 0.5281 0.4589 0.059 Uiso 1 1 calc R
C16 C 0.78970(19) 0.4093(4) 0.37231(17) 0.0470(8) Uani 1 1 d .
H16 H 0.7440 0.4318 0.3814 0.056 Uiso 1 1 calc R
C17 C 0.78005(17) 0.3208(4) 0.31270(16) 0.0408(7) Uani 1 1 d .
H17 H 0.7286 0.2814 0.2834 0.049 Uiso 1 1 calc R
C18 C 0.84735(16) 0.2883(3) 0.29507(14) 0.0322(6) Uani 1 1 d .
C19 C 0.77410(15) 0.1658(3) 0.17712(14) 0.0322(6) Uani 1 1 d .
C20 C 0.70029(16) 0.2553(4) 0.15432(15) 0.0398(7) Uani 1 1 d .
H20 H 0.6970 0.3482 0.1796 0.048 Uiso 1 1 calc R
C21 C 0.63331(17) 0.2075(4) 0.09549(16) 0.0482(8) Uani 1 1 d .
H21 H 0.5851 0.2674 0.0826 0.058 Uiso 1 1 calc R
C22 C 0.63544(18) 0.0734(4) 0.05511(17) 0.0519(9) Uani 1 1 d .
H22 H 0.5889 0.0404 0.0164 0.062 Uiso 1 1 calc R
C23 C 0.70795(16) -0.0111(4) 0.07312(15) 0.0424(7) Uani 1 1 d .
H23 H 0.7108 -0.0992 0.0452 0.051 Uiso 1 1 calc R
C24 C 0.77725(15) 0.0340(3) 0.13281(14) 0.0335(6) Uani 1 1 d .
C25 C 0.89603(18) -0.0673(4) 0.07641(15) 0.0442(7) Uani 1 1 d .
H25 H 0.8535 -0.1369 0.0422 0.053 Uiso 1 1 calc R
C26 C 0.8906(2) 0.1050(5) 0.0451(2) 0.0652(10) Uani 1 1 d .
H26A H 0.8378 0.1512 0.0353 0.098 Uiso 1 1 calc R
H26B H 0.8987 0.0982 0.0019 0.098 Uiso 1 1 calc R
H26C H 0.9319 0.1745 0.0783 0.098 Uiso 1 1 calc R
C27 C 0.97906(19) -0.1462(5) 0.09216(17) 0.0557(9) Uani 1 1 d .
H27A H 0.9805 -0.2553 0.1111 0.083 Uiso 1 1 calc R
H27B H 1.0212 -0.0798 0.1261 0.083 Uiso 1 1 calc R
H27C H 0.9876 -0.1531 0.0492 0.083 Uiso 1 1 calc R
C28 C 0.87663(18) -0.2648(3) 0.19043(15) 0.0411(7) Uani 1 1 d .
H28 H 0.9327 -0.3068 0.2083 0.049 Uiso 1 1 calc R
C29 C 0.8531(2) -0.2546(4) 0.25340(18) 0.0591(9) Uani 1 1 d .
H29A H 0.8883 -0.1774 0.2875 0.089 Uiso 1 1 calc R
H29B H 0.8587 -0.3618 0.2749 0.089 Uiso 1 1 calc R
H29C H 0.7976 -0.2181 0.2376 0.089 Uiso 1 1 calc R
C30 C 0.8231(2) -0.3877(4) 0.1346(2) 0.0688(11) Uani 1 1 d .
H30A H 0.8398 -0.3913 0.0959 0.103 Uiso 1 1 calc R
H30B H 0.7671 -0.3533 0.1175 0.103 Uiso 1 1 calc R
H30C H 0.8287 -0.4957 0.1555 0.103 Uiso 1 1 calc R

loop_
_atom_site_aniso_label
_atom_site_aniso_U_11
_atom_site_aniso_U_22
_atom_site_aniso_U_33
_atom_site_aniso_U_23
_atom_site_aniso_U_13
_atom_site_aniso_U_12
Ni1 0.0285(2) 0.0278(2) 0.0342(2) -0.00443(15) 0.01023(16) -0.00001(14)
P1 0.0277(4) 0.0312(4) 0.0320(4) -0.0046(3) 0.0098(3) 0.0016(3)
P2 0.0330(4) 0.0266(4) 0.0308(4) -0.0012(3) 0.0091(3) -0.0022(3)
N1 0.0292(11) 0.0272(13) 0.0383(13) 0.0003(10) 0.0117(10) -0.0001(10)
C1 0.0367(15) 0.0369(17) 0.0324(15) -0.0033(13) 0.0153(13) 0.0102(13)
C2 0.054(2) 0.058(2) 0.063(2) 0.0170(19) 0.0214(18) 0.0078(17)
C3 0.086(3) 0.075(3) 0.073(3) 0.036(2) 0.045(2) 0.027(2)
C4 0.073(3) 0.086(3) 0.047(2) 0.016(2) 0.021(2) 0.048(2)
C5 0.0491(19) 0.078(3) 0.045(2) 0.002(2) 0.0042(17) 0.0234(19)
C6 0.0397(16) 0.050(2) 0.0419(18) -0.0010(15) 0.0093(14) 0.0083(14)
C7 0.0260(13) 0.0323(16) 0.0325(15) -0.0021(12) 0.0069(12) 0.0034(11)
C8 0.0382(15) 0.0364(17) 0.0427(17) -0.0052(14) 0.0157(14) 0.0013(13)
C9 0.0507(18) 0.046(2) 0.059(2) 0.0014(16) 0.0323(17) -0.0006(15)
C10 0.0445(17) 0.0361(19) 0.060(2) 0.0045(16) 0.0160(16) -0.0021(14)
C11 0.0475(17) 0.0296(18) 0.0472(18) -0.0066(14) 0.0097(15) -0.0015(14)
C12 0.0363(15) 0.0391(18) 0.0345(16) -0.0058(13) 0.0088(13) 0.0031(13)
C13 0.0331(14) 0.0316(16) 0.0355(15) 0.0027(13) 0.0143(12) 0.0051(12)
C14 0.0431(16) 0.050(2) 0.0363(17) -0.0037(15) 0.0145(14) 0.0070(14)
C15 0.0544(19) 0.057(2) 0.0428(18) -0.0047(16) 0.0261(16) 0.0120(16)
C16 0.0440(17) 0.057(2) 0.0506(19) 0.0069(16) 0.0302(16) 0.0116(15)
C17 0.0366(15) 0.0409(18) 0.0476(18) 0.0067(15) 0.0198(14) 0.0019(13)
C18 0.0368(14) 0.0246(15) 0.0386(16) 0.0072(12) 0.0186(13) 0.0050(11)
C19 0.0282(13) 0.0304(16) 0.0365(16) 0.0072(13) 0.0116(12) -0.0028(12)
C20 0.0353(15) 0.0374(18) 0.0461(17) 0.0085(14) 0.0157(14) 0.0039(13)
C21 0.0350(16) 0.058(2) 0.0470(19) 0.0181(17) 0.0115(15) 0.0071(15)
C22 0.0348(16) 0.065(2) 0.0429(19) 0.0082(17) 0.0025(14) -0.0050(15)
C23 0.0403(16) 0.0419(19) 0.0380(16) 0.0023(14) 0.0085(13) -0.0053(14)
C24 0.0312(14) 0.0308(16) 0.0335(15) 0.0060(13) 0.0080(12) -0.0036(12)
C25 0.0411(16) 0.054(2) 0.0344(16) -0.0049(15) 0.0115(13) -0.0041(14)
C26 0.066(2) 0.078(3) 0.059(2) 0.027(2) 0.0314(19) 0.0064(19)
C27 0.0521(19) 0.070(3) 0.0443(19) -0.0110(17) 0.0190(16) 0.0030(17)
C28 0.0429(16) 0.0289(17) 0.0448(18) 0.0028(14) 0.0108(14) 0.0017(13)
C29 0.070(2) 0.048(2) 0.066(2) 0.0240(18) 0.0343(19) 0.0093(17)
C30 0.083(3) 0.037(2) 0.071(3) -0.0015(18) 0.014(2) -0.0172(18)

loop_
_atom_type_symbol
_atom_type_description
_atom_type_scat_dispersion_real
_atom_type_scat_dispersion_imag
_atom_type_scat_source
C C 0.0033 0.0016 'International Tables Vol C Tables 4.2.6.8 and 6.1.1.4'
H H 0.0000 0.0000 'International Tables Vol C Tables 4.2.6.8 and 6.1.1.4'
Ni Ni 0.3393 1.1124 'International Tables Vol C Tables 4.2.6.8 and 6.1.1.4'
N N 0.0061 0.0033 'International Tables Vol C Tables 4.2.6.8 and 6.1.1.4'
P P 0.1023 0.0942 'International Tables Vol C Tables 4.2.6.8 and 6.1.1.4'

loop_
_geom_angle_atom_site_label_1
_geom_angle_atom_site_label_2
_geom_angle_atom_site_label_3
_geom_angle
N1 Ni1 P1 88.41(7)
N1 Ni1 P2 88.09(7)
P1 Ni1 P2 174.15(3)
N1 Ni1 H1 176.4
P1 Ni1 H1 95.2
P2 Ni1 H1 88.3
C13 P1 C7 109.29(12)
C13 P1 C1 103.29(12)
C7 P1 C1 105.99(12)
C13 P1 Ni1 99.68(9)
C7 P1 Ni1 117.28(9)
C1 P1 Ni1 119.84(10)
C24 P2 C25 106.61(13)
C24 P2 C28 107.75(13)
C25 P2 C28 108.13(14)
C24 P2 Ni1 99.72(9)
C25 P2 Ni1 119.69(10)
C28 P2 Ni1 113.80(10)
C18 N1 C19 123.5(2)
C18 N1 Ni1 118.19(17)
C19 N1 Ni1 118.30(17)
C6 C1 C2 118.5(3)
C6 C1 P1 123.5(2)
C2 C1 P1 118.0(2)
C3 C2 C1 120.3(3)
C3 C2 H2 119.9
C1 C2 H2 119.9
C4 C3 C2 120.2(4)
C4 C3 H3 119.9
C2 C3 H3 119.9
C5 C4 C3 119.9(3)
C5 C4 H4 120.0
C3 C4 H4 120.0
C4 C5 C6 120.2(3)
C4 C5 H5 119.9
C6 C5 H5 119.9
C1 C6 C5 120.9(3)
C1 C6 H6 119.6
C5 C6 H6 119.6
C8 C7 C12 118.2(3)
C8 C7 P1 117.8(2)
C12 C7 P1 124.0(2)
C9 C8 C7 121.2(3)
C9 C8 H8 119.4
C7 C8 H8 119.4
C10 C9 C8 119.7(3)
C10 C9 H9 120.1
C8 C9 H9 120.1
C9 C10 C11 120.2(3)
C9 C10 H10 119.9
C11 C10 H10 119.9
C10 C11 C12 120.1(3)
C10 C11 H11 119.9
C12 C11 H11 119.9
C11 C12 C7 120.6(3)
C11 C12 H12 119.7
C7 C12 H12 119.7
C14 C13 C18 121.4(2)
C14 C13 P1 124.5(2)
C18 C13 P1 113.9(2)
C15 C14 C13 121.3(3)
C15 C14 H14 119.4
C13 C14 H14 119.4
C14 C15 C16 117.9(3)
C14 C15 H15 121.0
C16 C15 H15 121.0
C17 C16 C15 122.4(3)
C17 C16 H16 118.8
C15 C16 H16 118.8
C16 C17 C18 120.9(3)
C16 C17 H17 119.5
C18 C17 H17 119.5
N1 C18 C17 126.6(3)
N1 C18 C13 117.4(2)
C17 C18 C13 115.8(3)
N1 C19 C20 126.5(3)
N1 C19 C24 116.9(2)
C20 C19 C24 116.5(2)
C21 C20 C19 121.2(3)
C21 C20 H20 119.4
C19 C20 H20 119.4
C20 C21 C22 121.9(3)
C20 C21 H21 119.1
C22 C21 H21 119.1
C21 C22 C23 118.7(3)
C21 C22 H22 120.7
C23 C22 H22 120.7
C22 C23 C24 120.9(3)
C22 C23 H23 119.6
C24 C23 H23 119.6
C23 C24 C19 120.7(3)
C23 C24 P2 125.4(2)
C19 C24 P2 113.82(19)
C26 C25 C27 111.2(3)
C26 C25 P2 109.1(2)
C27 C25 P2 110.2(2)
C26 C25 H25 108.7
C27 C25 H25 108.7
P2 C25 H25 108.7
C25 C26 H26A 109.5
C25 C26 H26B 109.5
H26A C26 H26B 109.5
C25 C26 H26C 109.5
H26A C26 H26C 109.5
H26B C26 H26C 109.5
C25 C27 H27A 109.5
C25 C27 H27B 109.5
H27A C27 H27B 109.5
C25 C27 H27C 109.5
H27A C27 H27C 109.5
H27B C27 H27C 109.5
C29 C28 C30 111.8(3)
C29 C28 P2 108.2(2)
C30 C28 P2 115.2(2)
C29 C28 H28 107.1
C30 C28 H28 107.1
P2 C28 H28 107.1
C28 C29 H29A 109.5
C28 C29 H29B 109.5
H29A C29 H29B 109.5
C28 C29 H29C 109.5
H29A C29 H29C 109.5
H29B C29 H29C 109.5
C28 C30 H30A 109.5
C28 C30 H30B 109.5
H30A C30 H30B 109.5
C28 C30 H30C 109.5
H30A C30 H30C 109.5
H30B C30 H30C 109.5

loop_
_geom_bond_atom_site_label_1
_geom_bond_atom_site_label_2
_geom_bond_distance
Ni1 N1 1.924(2)
Ni1 P1 2.1214(7)
Ni1 P2 2.1235(8)
Ni1 H1 1.5084
P1 C13 1.809(3)
P1 C7 1.824(3)
P1 C1 1.824(3)
P2 C24 1.812(3)
P2 C25 1.835(3)
P2 C28 1.840(3)
N1 C18 1.393(3)
N1 C19 1.397(3)
C1 C6 1.378(4)
C1 C2 1.385(4)
C2 C3 1.385(5)
C2 H2 0.9300
C3 C4 1.377(6)
C3 H3 0.9300
C4 C5 1.358(5)
C4 H4 0.9300
C5 C6 1.386(4)
C5 H5 0.9300
C6 H6 0.9300
C7 C8 1.387(4)
C7 C12 1.393(4)
C8 C9 1.380(4)
C8 H8 0.9300
C9 C10 1.374(4)
C9 H9 0.9300
C10 C11 1.377(4)
C10 H10 0.9300
C11 C12 1.380(4)
C11 H11 0.9300
C12 H12 0.9300
C13 C14 1.389(4)
C13 C18 1.418(4)
C14 C15 1.376(4)
C14 H14 0.9300
C15 C16 1.381(4)
C15 H15 0.9300
C16 C17 1.371(4)
C16 H16 0.9300
C17 C18 1.418(4)
C17 H17 0.9300
C19 C20 1.411(4)
C19 C24 1.419(4)
C20 C21 1.373(4)
C20 H20 0.9300
C21 C22 1.376(5)
C21 H21 0.9300
C22 C23 1.379(4)
C22 H22 0.9300
C23 C24 1.398(4)
C23 H23 0.9300
C25 C26 1.522(4)
C25 C27 1.528(4)
C25 H25 0.9800
C26 H26A 0.9600
C26 H26B 0.9600
C26 H26C 0.9600
C27 H27A 0.9600
C27 H27B 0.9600
C27 H27C 0.9600
C28 C29 1.521(4)
C28 C30 1.529(4)
C28 H28 0.9800
C29 H29A 0.9600
C29 H29B 0.9600
C29 H29C 0.9600
C30 H30A 0.9600
C30 H30B 0.9600
C30 H30C 0.9600
